data_2002015
loop_
_publ_author_name
'Fitzgerald, L. J.'
'Gallucci, J. C.'
'Gerkin, R. E.'

_publ_section_title
;
 Structure of dibenzofuran-<i>d</i>~8~, C~12~D~8~O, at 173 K
;
_journal_issue 2
_journal_name_full 'Acta Crystallographica Section C'
_journal_page_first 398
_journal_page_last 400
_journal_paper_doi 10.1107/S0108270192009375
_journal_volume 49
_journal_year 1993
_chemical_formula_sum 'C12 D8 O'
_chemical_formula_weight 176.20
_space_group_IT_number 62
_space_group_name_Hall '-P 2ac 2n'
_space_group_name_H-M_alt 'P n m a'
_symmetry_cell_setting orthorhombic
_symmetry_space_group_name_Hall '-P 2ac 2n'
_symmetry_space_group_name_H-M 'P n m a'
_atom_type_scat_source
;
Cromer & Waber (1974) for C and O; Stewart, Davidson & Simpson
 (1965) for H
;
_cell_angle_alpha 90.
_cell_angle_beta 90.
_cell_angle_gamma 90.
_cell_formula_units_Z 4
_cell_length_a 7.526(2)
_cell_length_b 19.107(2)
_cell_length_c 5.785(2)
_cell_measurement_reflns_used 25
_cell_measurement_temperature 173(2)
_cell_measurement_theta_max 15.0
_cell_measurement_theta_min 13.5
_cell_volume 831.9(4)
_diffrn_measurement_device 'Rigaku AFC-5S'
_diffrn_measurement_method \w-2\q
_diffrn_radiation_type MoK\a
_diffrn_radiation_wavelength 0.71073
_diffrn_reflns_limit_h_max 12
_diffrn_reflns_limit_h_min 0
_diffrn_reflns_limit_k_max 32
_diffrn_reflns_limit_k_min 0
_diffrn_reflns_limit_l_max 9
_diffrn_reflns_limit_l_min 0
_diffrn_reflns_number 2539
_diffrn_reflns_theta_max 37.5
_diffrn_standards_decay_% 2.4
_diffrn_standards_interval_count 150
_diffrn_standards_number 6
_exptl_absorpt_coefficient_mu 0.0786
_exptl_crystal_colour Colorless
_exptl_crystal_density_diffrn 1.41
_exptl_crystal_description Plate
_exptl_crystal_size_max 0.50
_exptl_crystal_size_mid 0.46
_exptl_crystal_size_min 0.23
_refine_diff_density_max 0.25
_refine_diff_density_min -0.23
_refine_ls_extinction_coef 2.8E-6(7)
_refine_ls_extinction_method 'Zachariasen (1967)'
_refine_ls_goodness_of_fit_obs 2.11
_refine_ls_number_parameters 105
_refine_ls_number_reflns 1122
_refine_ls_R_factor_obs 0.051
_refine_ls_shift/esd_max <0.01
_refine_ls_structure_factor_coef F
_refine_ls_weighting_details w=\s~F~^-2^
_refine_ls_weighting_scheme calc
_refine_ls_wR_factor_obs 0.064
_reflns_number_observed 1122
_reflns_number_total 2539
_reflns_observed_criterion I>3\s(I)
_cod_data_source_file st1020.cif
_cod_data_source_block st1020_structure_1_of_1
_cod_depositor_comments
;
The following automatic conversions were performed:

'_refine_ls_weighting_scheme' value 'w=\s~F~^-2^' was changed to
'calc'. New tag '_refine_ls_weighting_details' was created. The value
of the new tag was set to 'w=\s~F~^-2^'.

Automatic conversion script
Id: cif_fix_values 3143 2015-03-26 13:38:13Z robertas 
;
_cod_original_formula_sum 'C12 D8 O1'
_cod_database_code 2002015

loop_
_space_group_symop_id
_space_group_symop_operation_xyz
1 x,y,z
2 -x+1/2,-y,z+1/2
3 x+1/2,-y+1/2,-z+1/2
4 -x,y+1/2,-z
5 -x,-y,-z
6 x+1/2,y,-z+1/2
7 -x+1/2,y+1/2,z+1/2
8 x,-y+1/2,z

loop_
_atom_site_label
_atom_site_fract_x
_atom_site_fract_y
_atom_site_fract_z
O(1) .2518(2) .2500 .2294(3)
C(1) .2026(2) .30760(10) .3594(3)
C(2) .2331(2) .37590(10) .2960(3)
C(3) .1766(2) .42710(10) .4522(3)
C(4) .0939(2) .40930(10) .6604(3)
C(5) .0661(2) .33990(10) .7204(3)
C(6) .1224(2) .28770(10) .5669(2)
O(1D) .040(4) .250 .770(5)
C(1D) .091(3) .3080(10) .645(5)
C(2D) .071(5) .377(3) .701(6)
C(3D) .123(5) .423(2) .563(9)
C(4D) .209(4) .408(2) .356(8)
C(5D) .232(4) .334(2) .294(6)
C(6D) .171(3) .2890(10) .429(5)
D(2) .289(3) .3860(10) .157(4)
D(3) .193(2) .4760(10) .411(3)
D(4) .055(2) .4460(10) .772(3)
D(5) .012(2) .3260(10) .866(3)
D(2D) .017 .390 .844
D(3D) .104 .471 .602
D(4D) .251 .444 .258
D(5D) .291 .321 .155

loop_
_geom_angle_atom_site_label_1
_geom_angle_atom_site_label_2
_geom_angle_atom_site_label_3
_geom_angle
_geom_angle_publ_flag
C(1) O(1) C(1) 105.5(2) yes
O(1) C(1) C(2) 124.5(2) yes
O(1) C(1) C(6) 111.40(10) yes
C(2) C(1) C(6) 124.0(2) yes
C(1) C(2) C(3) 116.1(2) yes
C(2) C(3) C(4) 121.5(2) yes
C(3) C(4) C(5) 121.0(2) yes
C(4) C(5) C(6) 118.4(2) yes
C(1) C(6) C(5) 118.8(2) yes
C(1) C(6) C(6)i 105.80(10) yes
C(5) C(6) C(6)i 135.40(10) yes
C(1D) O(1D) C(1D) 107(3) yes
O(1D) C(1D) C(2D) 128(3) yes
O(1D) C(1D) C(6D) 112(3) yes
C(2D) C(1D) C(6D) 120(3) yes
C(1D) C(2D) C(3D) 120(3) yes
C(2D) C(3D) C(4D) 123(4) yes
C(3D) C(4D) C(5D) 118(3) yes
C(4D) C(5D) C(6D) 118(3) yes
C(1D) C(6D) C(5D) 122(2) yes
C(1D) C(6D) C(6D) 105(3) yes
C(5D) C(6D) C(6D) 133(3) yes

loop_
_geom_bond_atom_site_label_1
_geom_bond_atom_site_label_2
_geom_bond_distance
_geom_bond_publ_flag
O(1) C(1) 1.384(2) yes
C(1) C(2) 1.375(2) yes
C(2) C(3) 1.397(3) yes
C(3) C(4) 1.397(3) yes
C(4) C(5) 1.386(3) yes
C(5) C(6) 1.400(2) yes
C(6) C(1) 1.397(2) yes
C(6) C(6)i 1.441(3) yes
O(1D) C(1D) 1.38(3) yes
C(1D) C(2D) 1.37(6) yes
C(2D) C(3D) 1.26(8) yes
C(3D) C(4D) 1.39(7) yes
C(4D) C(5D) 1.47(6) yes
C(5D) C(6D) 1.25(6) yes
C(6D) C(1D) 1.43(4) yes
C(6D) C(6D)i 1.49(5) yes
